data_7214357
loop_
_publ_author_name
'Chan, H. C. Stephen'
'Woollam, Grahame R.'
'Wagner, Trixie'
'Schmidt, Martin U.'
'Lewis, Richard A.'

_publ_section_title
;
 Can picolinamide be a promising cocrystal former?
;
_journal_issue 21
_journal_name_full CrystEngComm
_journal_page_first 4365
_journal_paper_doi 10.1039/c4ce00265b
_journal_volume 16
_journal_year 2014
_chemical_formula_sum 'C13 H12 N2 O4'
_chemical_formula_weight 260.25
_chemical_name_common '1:1 pico:sal'
_chemical_name_systematic
; 
 ? 
;
_space_group_IT_number 14
_symmetry_cell_setting monoclinic
_symmetry_space_group_name_Hall '-P 2ybc'
_symmetry_space_group_name_H-M 'P 1 21/c 1'
_atom_sites_solution_hydrogens geom
_atom_sites_solution_primary direct
_atom_sites_solution_secondary difmap
_audit_creation_method SHELXL-97
_cell_angle_alpha 90.00
_cell_angle_beta 100.080(18)
_cell_angle_gamma 90.00
_cell_formula_units_Z 4
_cell_length_a 13.595(5)
_cell_length_b 3.710(2)
_cell_length_c 24.063(9)
_cell_measurement_reflns_used 3723
_cell_measurement_temperature 100(2)
_cell_measurement_theta_max 68.03
_cell_measurement_theta_min 3.73
_cell_volume 1194.9(9)
_computing_cell_refinement 'Saint V7.36A (Bruker AXS, 2006)'
_computing_data_collection 'SMART V5.632 (Bruker AXS, 2003)'
_computing_data_reduction 'Saint V7.36A (Bruker AXS, 2006)'
_computing_molecular_graphics 'PLATON (Spek, 2003)'
_computing_structure_refinement 'SHELXL-97 (Sheldrick, 1997)'
_computing_structure_solution 'SHELXS-97 (Sheldrick, 1997)'
_diffrn_ambient_temperature 100(2)
_diffrn_measured_fraction_theta_full 0.957
_diffrn_measured_fraction_theta_max 0.957
_diffrn_measurement_device_type 'three-circle goniometer'
_diffrn_measurement_method \w-scans
_diffrn_radiation_monochromator 'multilayer mirrors'
_diffrn_radiation_source 'microfocus rotating anode'
_diffrn_radiation_type CuK\a
_diffrn_radiation_wavelength 1.54178
_diffrn_reflns_av_R_equivalents 0.0333
_diffrn_reflns_av_sigmaI/netI 0.0344
_diffrn_reflns_limit_h_max 16
_diffrn_reflns_limit_h_min -16
_diffrn_reflns_limit_k_max 4
_diffrn_reflns_limit_k_min -4
_diffrn_reflns_limit_l_max 28
_diffrn_reflns_limit_l_min -27
_diffrn_reflns_number 7408
_diffrn_reflns_theta_full 66.58
_diffrn_reflns_theta_max 66.58
_diffrn_reflns_theta_min 3.30
_exptl_absorpt_coefficient_mu 0.917
_exptl_absorpt_correction_T_max 0.9730
_exptl_absorpt_correction_T_min 0.8379
_exptl_absorpt_correction_type multi-scan
_exptl_absorpt_process_details 'SADABS (Sheldrick, 2010)'
_exptl_crystal_colour colourless
_exptl_crystal_density_diffrn 1.447
_exptl_crystal_density_method 'not measured'
_exptl_crystal_description rod
_exptl_crystal_F_000 544
_exptl_crystal_size_max 0.20
_exptl_crystal_size_mid 0.04
_exptl_crystal_size_min 0.03
_refine_diff_density_max 0.476
_refine_diff_density_min -0.590
_refine_diff_density_rms 0.157
_refine_ls_extinction_coef 0.049(3)
_refine_ls_extinction_expression Fc^*^=kFc[1+0.001xFc^2^\l^3^/sin(2\q)]^-1/4^
_refine_ls_extinction_method SHELXL
_refine_ls_goodness_of_fit_ref 1.201
_refine_ls_hydrogen_treatment riding
_refine_ls_matrix_type full
_refine_ls_number_parameters 175
_refine_ls_number_reflns 2031
_refine_ls_number_restraints 0
_refine_ls_restrained_S_all 1.201
_refine_ls_R_factor_all 0.0612
_refine_ls_R_factor_gt 0.0573
_refine_ls_shift/su_max 0.009
_refine_ls_shift/su_mean 0.003
_refine_ls_structure_factor_coef Fsqd
_refine_ls_weighting_details 'calc w=1/[\s^2^(Fo^2^)+(0.0764P)^2^+0.2456P] where P=(Fo^2^+2Fc^2^)/3'
_refine_ls_weighting_scheme calc
_refine_ls_wR_factor_gt 0.1221
_refine_ls_wR_factor_ref 0.1265
_reflns_number_gt 1819
_reflns_number_total 2031
_reflns_threshold_expression >2sigma(I)
_cod_data_source_file c4ce00265b2.cif
_cod_data_source_block STC21a
_cod_depositor_comments 'Adding full bibliography for 7214357--7214365.cif.'
_cod_original_sg_symbol_H-M P21/c
_cod_database_code 7214357
_chemical_source_common EE/isohexane

loop_
_symmetry_equiv_pos_as_xyz
'x, y, z'
'-x, y+1/2, -z+1/2'
'-x, -y, -z'
'x, -y-1/2, z-1/2'

loop_
_atom_site_label
_atom_site_type_symbol
_atom_site_fract_x
_atom_site_fract_y
_atom_site_fract_z
_atom_site_U_iso_or_equiv
_atom_site_adp_type
_atom_site_occupancy
_atom_site_symmetry_multiplicity
_atom_site_calc_flag
_atom_site_refinement_flags
N1 N 0.03991(9) 0.0504(4) 0.08481(5) 0.0194(3) Uani 1 1 d .
C2 C -0.00316(11) -0.0628(4) 0.12756(6) 0.0209(4) Uani 1 1 d .
H2 H -0.0689 -0.1584 0.1191 0.025 Uiso 1 1 calc R
C3 C 0.04333(12) -0.0479(4) 0.18363(6) 0.0227(4) Uani 1 1 d .
H3 H 0.0095 -0.1285 0.2127 0.027 Uiso 1 1 calc R
C4 C 0.13958(13) 0.0859(5) 0.19661(6) 0.0248(4) Uani 1 1 d .
H4 H 0.1735 0.0955 0.2346 0.030 Uiso 1 1 calc R
C5 C 0.18536(11) 0.2056(4) 0.15293(6) 0.0213(4) Uani 1 1 d .
H5 H 0.2514 0.2992 0.1603 0.026 Uiso 1 1 calc R
C6 C 0.13261(11) 0.1859(4) 0.09811(6) 0.0175(4) Uani 1 1 d .
C7 C 0.17884(11) 0.3294(4) 0.05030(6) 0.0186(4) Uani 1 1 d .
O8 O 0.26279(8) 0.4724(3) 0.06043(4) 0.0240(3) Uani 1 1 d .
N9 N 0.12574(10) 0.3034(4) -0.00097(5) 0.0256(4) Uani 1 1 d .
H9A H 0.1495 0.3897 -0.0300 0.031 Uiso 1 1 calc R
H9B H 0.0666 0.1998 -0.0061 0.031 Uiso 1 1 calc R
O11 O 0.23246(8) 0.8830(3) -0.18264(4) 0.0260(3) Uani 1 1 d .
H11 H 0.2069 0.7796 -0.1575 0.039 Uiso 1 1 calc R
C12 C 0.33108(11) 0.9416(4) -0.16325(6) 0.0193(4) Uani 1 1 d .
C13 C 0.38837(12) 1.0861(4) -0.20034(6) 0.0220(4) Uani 1 1 d .
H13 H 0.3582 1.1431 -0.2380 0.026 Uiso 1 1 calc R
C14 C 0.48932(12) 1.1468(4) -0.18247(6) 0.0222(4) Uani 1 1 d .
H14 H 0.5280 1.2448 -0.2081 0.027 Uiso 1 1 calc R
C15 C 0.53512(12) 1.0670(4) -0.12767(7) 0.0228(4) Uani 1 1 d .
H15 H 0.6046 1.1088 -0.1159 0.027 Uiso 1 1 calc R
C16 C 0.47890(11) 0.9265(4) -0.09042(6) 0.0206(4) Uani 1 1 d .
H16 H 0.5099 0.8721 -0.0528 0.025 Uiso 1 1 calc R
C17 C 0.37656(11) 0.8633(4) -0.10742(6) 0.0175(4) Uani 1 1 d .
C18 C 0.31628(11) 0.7147(4) -0.06759(6) 0.0186(4) Uani 1 1 d .
O19 O 0.22691(8) 0.6318(3) -0.08275(4) 0.0237(3) Uani 1 1 d .
O20 O 0.36301(8) 0.6807(3) -0.01552(4) 0.0253(3) Uani 1 1 d .
H20 H 0.3227 0.6092 0.0049 0.038 Uiso 1 1 calc R

loop_
_atom_site_aniso_label
_atom_site_aniso_U_11
_atom_site_aniso_U_22
_atom_site_aniso_U_33
_atom_site_aniso_U_23
_atom_site_aniso_U_13
_atom_site_aniso_U_12
N1 0.0195(7) 0.0204(7) 0.0182(6) -0.0007(5) 0.0036(5) -0.0013(5)
C2 0.0213(8) 0.0190(9) 0.0233(8) -0.0004(6) 0.0068(6) -0.0030(6)
C3 0.0296(9) 0.0200(9) 0.0200(8) 0.0007(6) 0.0090(6) -0.0004(6)
C4 0.0317(9) 0.0248(9) 0.0170(7) 0.0006(6) 0.0020(6) -0.0013(7)
C5 0.0213(8) 0.0207(9) 0.0208(8) -0.0008(6) 0.0008(6) -0.0020(6)
C6 0.0190(8) 0.0145(8) 0.0192(8) -0.0008(5) 0.0042(6) 0.0010(6)
C7 0.0193(8) 0.0169(9) 0.0196(8) -0.0011(6) 0.0032(6) -0.0009(6)
O8 0.0202(6) 0.0321(7) 0.0192(6) 0.0007(4) 0.0024(4) -0.0083(5)
N9 0.0225(7) 0.0366(9) 0.0172(7) 0.0029(5) 0.0020(5) -0.0117(6)
O11 0.0198(6) 0.0383(8) 0.0192(6) 0.0031(5) 0.0010(4) -0.0030(5)
C12 0.0208(8) 0.0180(8) 0.0188(7) -0.0027(6) 0.0028(6) 0.0019(6)
C13 0.0269(8) 0.0212(9) 0.0183(7) 0.0011(6) 0.0050(6) 0.0031(6)
C14 0.0273(8) 0.0183(8) 0.0236(8) -0.0001(6) 0.0121(6) -0.0011(6)
C15 0.0208(8) 0.0228(9) 0.0257(8) -0.0034(6) 0.0061(6) -0.0034(6)
C16 0.0226(8) 0.0200(9) 0.0190(7) -0.0016(6) 0.0029(6) -0.0010(6)
C17 0.0189(8) 0.0159(8) 0.0177(7) -0.0020(5) 0.0032(6) 0.0001(6)
C18 0.0197(8) 0.0168(8) 0.0190(7) -0.0011(6) 0.0025(6) -0.0005(6)
O19 0.0187(6) 0.0323(7) 0.0199(6) 0.0012(4) 0.0028(4) -0.0047(5)
O20 0.0222(6) 0.0371(8) 0.0163(6) 0.0031(5) 0.0025(4) -0.0076(5)

loop_
_atom_type_symbol
_atom_type_description
_atom_type_scat_dispersion_real
_atom_type_scat_dispersion_imag
_atom_type_scat_source
C C 0.0181 0.0091 'International Tables Vol C Tables 4.2.6.8 and 6.1.1.4'
H H 0.0000 0.0000 'International Tables Vol C Tables 4.2.6.8 and 6.1.1.4'
N N 0.0311 0.0180 'International Tables Vol C Tables 4.2.6.8 and 6.1.1.4'
O O 0.0492 0.0322 'International Tables Vol C Tables 4.2.6.8 and 6.1.1.4'

loop_
_geom_angle_atom_site_label_1
_geom_angle_atom_site_label_2
_geom_angle_atom_site_label_3
_geom_angle
C2 N1 C6 116.96(13)
N1 C2 C3 123.32(14)
N1 C2 H2 118.3
C3 C2 H2 118.3
C4 C3 C2 119.07(14)
C4 C3 H3 120.5
C2 C3 H3 120.5
C3 C4 C5 118.47(14)
C3 C4 H4 120.8
C5 C4 H4 120.8
C4 C5 C6 118.55(14)
C4 C5 H5 120.7
C6 C5 H5 120.7
N1 C6 C5 123.60(13)
N1 C6 C7 116.83(13)
C5 C6 C7 119.55(13)
O8 C7 N9 123.21(13)
O8 C7 C6 119.60(13)
N9 C7 C6 117.17(13)
C7 N9 H9A 120.0
C7 N9 H9B 120.0
H9A N9 H9B 120.0
C12 O11 H11 109.5
O11 C12 C13 118.13(13)
O11 C12 C17 122.51(13)
C13 C12 C17 119.36(14)
C14 C13 C12 120.01(14)
C14 C13 H13 120.0
C12 C13 H13 120.0
C13 C14 C15 121.09(14)
C13 C14 H14 119.5
C15 C14 H14 119.5
C16 C15 C14 119.40(15)
C16 C15 H15 120.3
C14 C15 H15 120.3
C15 C16 C17 120.62(14)
C15 C16 H16 119.7
C17 C16 H16 119.7
C16 C17 C12 119.52(14)
C16 C17 C18 120.69(13)
C12 C17 C18 119.79(13)
O19 C18 O20 122.86(13)
O19 C18 C17 121.84(13)
O20 C18 C17 115.29(13)
C18 O20 H20 109.5

loop_
_geom_bond_atom_site_label_1
_geom_bond_atom_site_label_2
_geom_bond_distance
N1 C2 1.337(2)
N1 C6 1.342(2)
C2 C3 1.387(2)
C2 H2 0.9500
C3 C4 1.383(2)
C3 H3 0.9500
C4 C5 1.385(2)
C4 H4 0.9500
C5 C6 1.389(2)
C5 H5 0.9500
C6 C7 1.502(2)
C7 O8 1.2434(19)
C7 N9 1.319(2)
N9 H9A 0.8800
N9 H9B 0.8800
O11 C12 1.3577(19)
O11 H11 0.8400
C12 C13 1.391(2)
C12 C17 1.407(2)
C13 C14 1.383(2)
C13 H13 0.9500
C14 C15 1.388(2)
C14 H14 0.9500
C15 C16 1.378(2)
C15 H15 0.9500
C16 C17 1.400(2)
C16 H16 0.9500
C17 C18 1.473(2)
C18 O19 1.2444(19)
C18 O20 1.3080(18)
O20 H20 0.8400

loop_
_geom_hbond_atom_site_label_D
_geom_hbond_atom_site_label_H
_geom_hbond_atom_site_label_A
_geom_hbond_distance_DH
_geom_hbond_distance_HA
_geom_hbond_distance_DA
_geom_hbond_angle_DHA
_geom_hbond_site_symmetry_A
N9 H9A O19 0.88 2.00 2.8629(18) 167.2 .
N9 H9B N1 0.88 2.36 3.045(2) 134.5 3
O11 H11 O19 0.84 1.86 2.5914(17) 145.4 .
O20 H20 O8 0.84 1.76 2.5817(16) 166.5 .

loop_
_geom_torsion_atom_site_label_1
_geom_torsion_atom_site_label_2
_geom_torsion_atom_site_label_3
_geom_torsion_atom_site_label_4
_geom_torsion
C6 N1 C2 C3 -0.4(2)
N1 C2 C3 C4 -0.9(2)
C2 C3 C4 C5 1.0(2)
C3 C4 C5 C6 0.0(2)
C2 N1 C6 C5 1.5(2)
C2 N1 C6 C7 -177.11(14)
C4 C5 C6 N1 -1.3(2)
C4 C5 C6 C7 177.25(15)
N1 C6 C7 O8 176.88(14)
C5 C6 C7 O8 -1.8(2)
N1 C6 C7 N9 -1.5(2)
C5 C6 C7 N9 179.84(14)
O11 C12 C13 C14 -179.38(14)
C17 C12 C13 C14 0.9(2)
C12 C13 C14 C15 -0.2(2)
C13 C14 C15 C16 -0.3(2)
C14 C15 C16 C17 0.2(2)
C15 C16 C17 C12 0.5(2)
C15 C16 C17 C18 -179.74(14)
O11 C12 C17 C16 179.26(14)
C13 C12 C17 C16 -1.0(2)
O11 C12 C17 C18 -0.5(2)
C13 C12 C17 C18 179.20(14)
C16 C17 C18 O19 -174.72(15)
C12 C17 C18 O19 5.0(2)
C16 C17 C18 O20 6.0(2)
C12 C17 C18 O20 -174.20(14)
